data_2219179
loop_
_publ_author_name
'Gowda, B. Thimme'
'Tokar\<c\'ik, Miroslav'
'Ko\<z\'i\<sek, Jozef'
'Sowmya, B. P.'
'Fuess, Hartmut'

_publ_section_title
;
 2-Methyl-<i>N</i>-(4-methylphenyl)benzamide
;
_journal_coeditor_code TK2283
_journal_issue 8
_journal_name_full 'Acta Crystallographica Section E'
_journal_page_first o1494
_journal_paper_doi 10.1107/S1600536808021235
_journal_volume 64
_journal_year 2008
_chemical_formula_iupac 'C15 H15 N O'
_chemical_formula_moiety 'C15 H15 N O'
_chemical_formula_sum 'C15 H15 N O'
_chemical_formula_weight 225.28
_chemical_name_systematic
;
2-Methyl-<i>N</i>-(4-methylphenyl)benzamide
;
_space_group_IT_number 15
_symmetry_cell_setting monoclinic
_symmetry_space_group_name_Hall '-C 2yc'
_symmetry_space_group_name_H-M 'C 1 2/c 1'
_atom_sites_solution_hydrogens geom
_atom_sites_solution_primary direct
_atom_sites_solution_secondary difmap
_audit_creation_method 'WinGX routine CIF_UPDATE'
_cell_angle_alpha 90
_cell_angle_beta 96.173(3)
_cell_angle_gamma 90
_cell_formula_units_Z 8
_cell_length_a 40.6634(12)
_cell_length_b 7.1770(2)
_cell_length_c 8.9418(2)
_cell_measurement_reflns_used 6446
_cell_measurement_temperature 295(2)
_cell_measurement_theta_max 29.2
_cell_measurement_theta_min 3.0
_cell_volume 2594.45(12)
_computing_cell_refinement 'CrysAlis RED (Oxford Diffraction, 2007)'
_computing_data_collection 'CrysAlis CCD (Oxford Diffraction, 2007)'
_computing_data_reduction 'CrysAlis RED (Oxford Diffraction, 2007)'
_computing_molecular_graphics
;
ORTEP-3 (Farrugia, 1997) and DIAMOND (Brandenburg, 2002)
;
_computing_publication_material
;
SHELXL97 (Sheldrick, 2008), PLATON (Spek, 2003) and WinGX
(Farrugia, 1999)
;
_computing_structure_refinement 'SHELXL97 (Sheldrick, 2008)'
_computing_structure_solution 'SHELXS97 (Sheldrick, 2008)'
_diffrn_ambient_temperature 295(2)
_diffrn_detector_area_resol_mean 10.434
_diffrn_measured_fraction_theta_full 0.99
_diffrn_measured_fraction_theta_max 0.99
_diffrn_measurement_device '4-circle kappa geometry goniometer'
_diffrn_measurement_device_type 'Oxford Diffraction Xcalibur System'
_diffrn_measurement_method '\w scans with \k offsets'
_diffrn_radiation_monochromator graphite
_diffrn_radiation_type MoK\a
_diffrn_radiation_wavelength 0.71073
_diffrn_reflns_av_R_equivalents 0.049
_diffrn_reflns_limit_h_max 49
_diffrn_reflns_limit_h_min -49
_diffrn_reflns_limit_k_max 8
_diffrn_reflns_limit_k_min -8
_diffrn_reflns_limit_l_max 10
_diffrn_reflns_limit_l_min -10
_diffrn_reflns_number 25372
_diffrn_reflns_theta_full 25.95
_diffrn_reflns_theta_max 25.9
_diffrn_reflns_theta_min 5.4
_diffrn_standards_decay_% 0
_diffrn_standards_interval_time 120
_diffrn_standards_number 3
_exptl_absorpt_coefficient_mu 0.072
_exptl_absorpt_correction_T_max 0.994
_exptl_absorpt_correction_T_min 0.985
_exptl_absorpt_correction_type multi-scan
_exptl_absorpt_process_details '(CrysAlis RED; Oxford Diffraction, 2007)'
_exptl_crystal_colour colourless
_exptl_crystal_density_diffrn 1.153
_exptl_crystal_density_method 'not measured'
_exptl_crystal_description prism
_exptl_crystal_F_000 960
_exptl_crystal_size_max 0.33
_exptl_crystal_size_mid 0.13
_exptl_crystal_size_min 0.10
_refine_diff_density_max 0.13
_refine_diff_density_min -0.11
_refine_ls_extinction_method none
_refine_ls_goodness_of_fit_ref 1.02
_refine_ls_hydrogen_treatment mixed
_refine_ls_matrix_type full
_refine_ls_number_parameters 159
_refine_ls_number_reflns 2486
_refine_ls_number_restraints 4
_refine_ls_restrained_S_all 1.02
_refine_ls_R_factor_all 0.081
_refine_ls_R_factor_gt 0.045
_refine_ls_shift/su_max 0.001
_refine_ls_shift/su_mean 0.000
_refine_ls_structure_factor_coef Fsqd
_refine_ls_weighting_details 'calc w=1/[\s^2^(Fo^2^)+(0.0661P)^2^+0.0615P] where P=(Fo^2^+2Fc^2^)/3'
_refine_ls_weighting_scheme calc
_refine_ls_wR_factor_gt 0.110
_refine_ls_wR_factor_ref 0.121
_reflns_number_gt 1594
_reflns_number_total 2486
_reflns_threshold_expression I>2\s(I)
_cod_data_source_file tk2283.cif
_cod_data_source_block I
_cod_original_sg_symbol_H-M 'C 2/c'
_cod_database_code 2219179
_cod_database_fobs_code 2219179

loop_
_symmetry_equiv_pos_as_xyz
'x, y, z'
'-x, y, -z+1/2'
'x+1/2, y+1/2, z'
'-x+1/2, y+1/2, -z+1/2'
'-x, -y, -z'
'x, -y, z-1/2'
'-x+1/2, -y+1/2, -z'
'x+1/2, -y+1/2, z-1/2'

loop_
_atom_site_type_symbol
_atom_site_label
_atom_site_fract_x
_atom_site_fract_y
_atom_site_fract_z
_atom_site_U_iso_or_equiv
_atom_site_adp_type
_atom_site_calc_flag
_atom_site_refinement_flags
_atom_site_occupancy
C C1 0.38556(4) 0.3947(2) 0.51508(15) 0.0490(4) Uani d . 1
C C2 0.41020(4) 0.29352(18) 0.43275(14) 0.0460(4) Uani d . 1
C C3 0.44366(4) 0.2966(2) 0.48505(16) 0.0556(4) Uani d . 1
C C4 0.46488(4) 0.1922(2) 0.4075(2) 0.0683(5) Uani d . 1
H H4 0.4874 0.193 0.4397 0.082 Uiso calc R 1
C C5 0.45356(5) 0.0877(2) 0.2846(2) 0.0744(5) Uani d . 1
H H5 0.4683 0.0168 0.236 0.089 Uiso calc R 1
C C6 0.42084(5) 0.0867(2) 0.23294(19) 0.0712(5) Uani d . 1
H H6 0.4132 0.0166 0.1488 0.085 Uiso calc R 1
C C7 0.39921(4) 0.1908(2) 0.30672(15) 0.0577(4) Uani d . 1
H H7 0.3769 0.192 0.2712 0.069 Uiso calc R 1
C C8 0.34387(4) 0.6436(2) 0.48652(14) 0.0508(4) Uani d . 1
C C9 0.32161(4) 0.5851(2) 0.58239(17) 0.0654(5) Uani d U 1
H H9 0.3219 0.4626 0.6163 0.078 Uiso calc R 1
C C10 0.29882(4) 0.7110(3) 0.6277(2) 0.0785(5) Uani d U 1
H H10 0.2839 0.6706 0.6926 0.094 Uiso calc R 1
C C11 0.29747(4) 0.8930(3) 0.5804(2) 0.0752(5) Uani d U 1
C C12 0.32004(5) 0.9467(3) 0.4855(2) 0.0799(5) Uani d . 1
H H12 0.3199 1.0694 0.452 0.096 Uiso calc R 1
C C13 0.34283(4) 0.8252(3) 0.43868(18) 0.0697(5) Uani d . 1
H H13 0.3577 0.8664 0.3739 0.084 Uiso calc R 1
C C14 0.45688(5) 0.4126(3) 0.6189(2) 0.0896(6) Uani d . 1
H H14A 0.4806 0.4132 0.6273 0.134 Uiso calc R 1
H H14B 0.4496 0.3606 0.7087 0.134 Uiso calc R 1
H H14C 0.4488 0.538 0.606 0.134 Uiso calc R 1
C C15 0.27185(5) 1.0262(4) 0.6292(3) 0.1144(9) Uani d . 1
H H15A 0.2567 0.9594 0.6848 0.172 Uiso calc PR 0.5
H H15B 0.2599 1.0821 0.542 0.172 Uiso calc PR 0.5
H H15C 0.2826 1.1217 0.6917 0.172 Uiso calc PR 0.5
H H15D 0.2761 1.1494 0.5942 0.172 Uiso calc PR 0.5
H H15E 0.2729 1.0267 0.737 0.172 Uiso calc PR 0.5
H H15F 0.2502 0.9871 0.5873 0.172 Uiso calc PR 0.5
N N1 0.36770(3) 0.52332(18) 0.43453(13) 0.0545(4) Uani d D 1
H H1N 0.3735(4) 0.552(2) 0.3467(15) 0.065 Uiso d D 1
O O1 0.38239(3) 0.35884(16) 0.64635(11) 0.0718(4) Uani d . 1

loop_
_atom_site_aniso_label
_atom_site_aniso_U_11
_atom_site_aniso_U_22
_atom_site_aniso_U_33
_atom_site_aniso_U_12
_atom_site_aniso_U_13
_atom_site_aniso_U_23
C1 0.0637(9) 0.0501(9) 0.0351(7) -0.0025(7) 0.0132(6) -0.0003(6)
C2 0.0611(9) 0.0411(8) 0.0374(7) 0.0016(7) 0.0133(6) 0.0030(6)
C3 0.0646(10) 0.0491(9) 0.0537(9) 0.0001(8) 0.0091(7) -0.0005(7)
C4 0.0587(10) 0.0634(11) 0.0843(12) 0.0030(9) 0.0147(9) 0.0005(9)
C5 0.0779(13) 0.0625(12) 0.0871(12) 0.0077(10) 0.0293(10) -0.0164(10)
C6 0.0846(13) 0.0660(12) 0.0653(10) -0.0002(10) 0.0184(9) -0.0243(9)
C7 0.0645(10) 0.0597(10) 0.0500(8) -0.0019(8) 0.0107(7) -0.0079(7)
C8 0.0518(9) 0.0636(10) 0.0376(7) 0.0047(8) 0.0082(6) -0.0023(7)
C9 0.0613(10) 0.0722(11) 0.0655(9) -0.0040(8) 0.0205(8) -0.0039(8)
C10 0.0576(10) 0.1063(15) 0.0759(11) -0.0022(10) 0.0265(8) -0.0135(10)
C11 0.0625(11) 0.0948(13) 0.0667(11) 0.0212(10) -0.0003(9) -0.0204(10)
C12 0.0887(13) 0.0752(13) 0.0761(11) 0.0250(11) 0.0104(10) 0.0027(10)
C13 0.0773(12) 0.0708(12) 0.0641(10) 0.0136(10) 0.0214(8) 0.0106(9)
C14 0.0823(13) 0.0965(15) 0.0864(12) -0.0020(11) -0.0075(10) -0.0278(11)
C15 0.0884(15) 0.146(2) 0.1076(15) 0.0512(15) 0.0038(12) -0.0354(15)
N1 0.0660(8) 0.0652(9) 0.0352(6) 0.0115(7) 0.0185(6) 0.0062(6)
O1 0.1041(9) 0.0757(8) 0.0394(6) 0.0222(7) 0.0253(5) 0.0099(5)

loop_
_atom_type_symbol
_atom_type_description
_atom_type_scat_dispersion_real
_atom_type_scat_dispersion_imag
_atom_type_scat_source
C C 0.0033 0.0016 'International Tables Vol C Tables 4.2.6.8 and 6.1.1.4'
H H 0 0 'International Tables Vol C Tables 4.2.6.8 and 6.1.1.4'
N N 0.0061 0.0033 'International Tables Vol C Tables 4.2.6.8 and 6.1.1.4'
O O 0.0106 0.006 'International Tables Vol C Tables 4.2.6.8 and 6.1.1.4'

loop_
_geom_angle_atom_site_label_1
_geom_angle_atom_site_label_2
_geom_angle_atom_site_label_3
_geom_angle
O1 C1 N1 123.78(13)
O1 C1 C2 121.10(13)
N1 C1 C2 115.12(11)
C7 C2 C3 120.17(13)
C7 C2 C1 119.10(13)
C3 C2 C1 120.69(12)
C4 C3 C2 117.58(14)
C4 C3 C14 120.54(15)
C2 C3 C14 121.86(14)
C5 C4 C3 121.66(16)
C5 C4 H4 119.2
C3 C4 H4 119.2
C6 C5 C4 120.51(15)
C6 C5 H5 119.7
C4 C5 H5 119.7
C5 C6 C7 119.13(15)
C5 C6 H6 120.4
C7 C6 H6 120.4
C6 C7 C2 120.93(15)
C6 C7 H7 119.5
C2 C7 H7 119.5
C13 C8 C9 118.91(15)
C13 C8 N1 118.50(14)
C9 C8 N1 122.59(15)
C8 C9 C10 119.25(17)
C8 C9 H9 120.4
C10 C9 H9 120.4
C11 C10 C9 122.42(17)
C11 C10 H10 118.8
C9 C10 H10 118.8
C12 C11 C10 116.86(16)
C12 C11 C15 121.9(2)
C10 C11 C15 121.3(2)
C11 C12 C13 122.00(18)
C11 C12 H12 119
C13 C12 H12 119
C12 C13 C8 120.57(17)
C12 C13 H13 119.7
C8 C13 H13 119.7
C3 C14 H14A 109.5
C3 C14 H14B 109.5
H14A C14 H14B 109.5
C3 C14 H14C 109.5
H14A C14 H14C 109.5
H14B C14 H14C 109.5
C11 C15 H15A 109.5
C11 C15 H15B 109.5
H15A C15 H15B 109.5
C11 C15 H15C 109.5
H15A C15 H15C 109.5
H15B C15 H15C 109.5
C11 C15 H15D 109.5
H15A C15 H15D 141.1
H15B C15 H15D 56.3
H15C C15 H15D 56.3
C11 C15 H15E 109.5
H15A C15 H15E 56.3
H15B C15 H15E 141.1
H15C C15 H15E 56.3
H15D C15 H15E 109.5
C11 C15 H15F 109.5
H15A C15 H15F 56.3
H15B C15 H15F 56.3
H15C C15 H15F 141.1
H15D C15 H15F 109.5
H15E C15 H15F 109.5
C1 N1 C8 126.63(12)
C1 N1 H1N 117.8(11)
C8 N1 H1N 114.6(11)

loop_
_geom_bond_atom_site_label_1
_geom_bond_atom_site_label_2
_geom_bond_distance
C1 O1 1.2219(15)
C1 N1 1.3362(18)
C1 C2 1.4941(19)
C2 C7 1.380(2)
C2 C3 1.390(2)
C3 C4 1.384(2)
C3 C14 1.509(2)
C4 C5 1.369(2)
C4 H4 0.93
C5 C6 1.361(2)
C5 H5 0.93
C6 C7 1.375(2)
C6 H6 0.93
C7 H7 0.93
C8 C13 1.372(2)
C8 C9 1.377(2)
C8 N1 1.4132(19)
C9 C10 1.386(2)
C9 H9 0.93
C10 C11 1.372(3)
C10 H10 0.93
C11 C12 1.370(3)
C11 C15 1.513(3)
C12 C13 1.371(2)
C12 H12 0.93
C13 H13 0.93
C14 H14A 0.96
C14 H14B 0.96
C14 H14C 0.96
C15 H15A 0.96
C15 H15B 0.96
C15 H15C 0.96
C15 H15D 0.96
C15 H15E 0.96
C15 H15F 0.96
N1 H1N 0.868(13)

loop_
_geom_hbond_atom_site_label_D
_geom_hbond_atom_site_label_H
_geom_hbond_atom_site_label_A
_geom_hbond_site_symmetry_A
_geom_hbond_distance_DH
_geom_hbond_distance_HA
_geom_hbond_distance_DA
_geom_hbond_angle_DHA
N1 H1N O1 6_565 0.868(13) 1.973(13) 2.8361(15) 172.9(15)

loop_
_geom_torsion_atom_site_label_1
_geom_torsion_atom_site_label_2
_geom_torsion_atom_site_label_3
_geom_torsion_atom_site_label_4
_geom_torsion
O1 C1 C2 C7 118.96(16)
N1 C1 C2 C7 -60.69(18)
O1 C1 C2 C3 -58.66(19)
N1 C1 C2 C3 121.68(15)
C7 C2 C3 C4 -0.8(2)
C1 C2 C3 C4 176.82(14)
C7 C2 C3 C14 177.70(15)
C1 C2 C3 C14 -4.7(2)
C2 C3 C4 C5 -0.7(2)
C14 C3 C4 C5 -179.15(16)
C3 C4 C5 C6 1.4(3)
C4 C5 C6 C7 -0.6(3)
C5 C6 C7 C2 -0.8(2)
C3 C2 C7 C6 1.5(2)
C1 C2 C7 C6 -176.10(14)
C13 C8 C9 C10 0.0(2)
N1 C8 C9 C10 -179.59(14)
C8 C9 C10 C11 0.1(3)
C9 C10 C11 C12 -0.4(3)
C9 C10 C11 C15 178.70(16)
C10 C11 C12 C13 0.4(3)
C15 C11 C12 C13 -178.61(17)
C11 C12 C13 C8 -0.3(3)
C9 C8 C13 C12 0.0(2)
N1 C8 C13 C12 179.69(14)
O1 C1 N1 C8 3.2(2)
C2 C1 N1 C8 -177.12(14)
C13 C8 N1 C1 139.57(16)
C9 C8 N1 C1 -40.8(2)
